data_7108448
loop_
_publ_author_name
'Samir Ghorai'
'Chandan Mukherjee'

_publ_section_title
;
 Ortho-substituent induced triradical-containing tetranuclear
 oxo-vanadium(IV) cluster formation via ligand C-N bond breaking and C-O
 bond making
;
_journal_name_full Chem.Commun.
_journal_page_first 10180
_journal_paper_doi 10.1039/c2cc35963d
_journal_volume 48
_journal_year 2012
_chemical_formula_sum 'C62 H105 N2 O17 S V4'
_chemical_formula_weight 1386.30
_chemical_name_systematic
;
?
;
_space_group_IT_number 61
_symmetry_cell_setting orthorhombic
_symmetry_space_group_name_Hall '-P 2ac 2ab'
_symmetry_space_group_name_H-M 'P b c a'
_atom_sites_solution_hydrogens geom
_atom_sites_solution_primary direct
_atom_sites_solution_secondary difmap
_audit_creation_method SHELXL-97
_cell_angle_alpha 90.00
_cell_angle_beta 90.00
_cell_angle_gamma 90.00
_cell_formula_units_Z 8
_cell_length_a 25.3631(9)
_cell_length_b 20.7112(7)
_cell_length_c 28.6263(9)
_cell_measurement_temperature 296(2)
_cell_volume 15037.4(9)
_computing_cell_refinement 'Bruker SMART'
_computing_data_collection 'Bruker SMART'
_computing_data_reduction 'Bruker SAINT'
_computing_molecular_graphics 'Bruker SHELXTL'
_computing_publication_material 'Bruker SHELXTL'
_computing_structure_refinement 'SHELXL-97 (Sheldrick, 1997)'
_computing_structure_solution 'SHELXS-97 (Sheldrick, 1990)'
_diffrn_ambient_temperature 296(2)
_diffrn_measured_fraction_theta_full 0.993
_diffrn_measured_fraction_theta_max 0.993
_diffrn_measurement_device_type 'CCD area detector'
_diffrn_measurement_method 'phi and omega scans'
_diffrn_radiation_monochromator graphite
_diffrn_radiation_source 'fine-focus sealed tube'
_diffrn_radiation_type MoK\a
_diffrn_radiation_wavelength 0.71073
_diffrn_reflns_av_R_equivalents 0.0936
_diffrn_reflns_av_sigmaI/netI 0.0604
_diffrn_reflns_limit_h_max 30
_diffrn_reflns_limit_h_min -30
_diffrn_reflns_limit_k_max 24
_diffrn_reflns_limit_k_min -24
_diffrn_reflns_limit_l_max 34
_diffrn_reflns_limit_l_min -34
_diffrn_reflns_number 171067
_diffrn_reflns_theta_full 25.50
_diffrn_reflns_theta_max 25.50
_diffrn_reflns_theta_min 1.46
_exptl_absorpt_coefficient_mu 0.641
_exptl_crystal_density_diffrn 1.378
_exptl_crystal_density_method 'not measured'
_exptl_crystal_F_000 6615
_exptl_crystal_size_max 0.43
_exptl_crystal_size_mid 0.32
_exptl_crystal_size_min 0.24
_refine_diff_density_max 0.531
_refine_diff_density_min -0.500
_refine_diff_density_rms 0.059
_refine_ls_extinction_method none
_refine_ls_goodness_of_fit_ref 1.274
_refine_ls_hydrogen_treatment mixed
_refine_ls_matrix_type full
_refine_ls_number_parameters 800
_refine_ls_number_reflns 13914
_refine_ls_number_restraints 0
_refine_ls_restrained_S_all 1.274
_refine_ls_R_factor_all 0.1128
_refine_ls_R_factor_gt 0.0618
_refine_ls_shift/su_max 0.002
_refine_ls_shift/su_mean 0.000
_refine_ls_structure_factor_coef Fsqd
_refine_ls_weighting_details 'calc w=1/[\s^2^(Fo^2^)+(0.0510P)^2^+3.5000P] where P=(Fo^2^+2Fc^2^)/3'
_refine_ls_weighting_scheme calc
_refine_ls_wR_factor_gt 0.1365
_refine_ls_wR_factor_ref 0.1524
_reflns_number_gt 8535
_reflns_number_total 13914
_reflns_threshold_expression >2sigma(I)
_cod_data_source_file c2cc35963d.txt
_cod_data_source_block cm_015_C_Mukherjee_IITG_India
_cod_original_sg_symbol_H-M Pbca
_cod_database_code 7108448

loop_
_symmetry_equiv_pos_as_xyz
'x, y, z'
'-x+1/2, -y, z+1/2'
'-x, y+1/2, -z+1/2'
'x+1/2, -y+1/2, -z'
'-x, -y, -z'
'x-1/2, y, -z-1/2'
'x, -y-1/2, z-1/2'
'-x-1/2, y-1/2, z'

loop_
_atom_site_label
_atom_site_type_symbol
_atom_site_fract_x
_atom_site_fract_y
_atom_site_fract_z
_atom_site_U_iso_or_equiv
_atom_site_adp_type
_atom_site_occupancy
_atom_site_symmetry_multiplicity
_atom_site_calc_flag
_atom_site_refinement_flags
V1 V 0.31877(3) 0.24533(3) 0.18124(2) 0.04594(18) Uani 1 1 d .
V2 V 0.43706(3) 0.26319(3) 0.19265(2) 0.04737(19) Uani 1 1 d .
V3 V 0.39217(3) 0.26192(3) 0.29115(2) 0.0492(2) Uani 1 1 d .
V4 V 0.35510(2) 0.38896(3) 0.22568(2) 0.04067(18) Uani 1 1 d .
S1 S 0.27143(4) 0.30019(5) 0.27609(4) 0.0544(3) Uani 1 1 d .
C2 C 0.25540(15) 0.31672(18) 0.11850(13) 0.0490(10) Uani 1 1 d .
C1 C 0.28046(15) 0.36969(18) 0.14134(13) 0.0473(10) Uani 1 1 d .
O2 O 0.27029(10) 0.25903(12) 0.13339(9) 0.0525(7) Uani 1 1 d .
O1 O 0.31616(10) 0.35282(11) 0.17233(8) 0.0466(6) Uani 1 1 d .
C6 C 0.26695(16) 0.43284(19) 0.12929(14) 0.0576(11) Uani 1 1 d .
H6 H 0.2831 0.4675 0.1442 0.069 Uiso 1 1 calc R
C3 C 0.21732(16) 0.3269(2) 0.08340(14) 0.0580(11) Uani 1 1 d .
C5 C 0.22959(18) 0.4438(2) 0.09516(15) 0.0674(12) Uani 1 1 d .
C4 C 0.20603(18) 0.3898(2) 0.07271(15) 0.0707(13) Uani 1 1 d .
H4 H 0.1814 0.3977 0.0493 0.085 Uiso 1 1 calc R
C7 C 0.45508(14) 0.40045(17) 0.16377(13) 0.0444(9) Uani 1 1 d .
C8 C 0.49380(14) 0.35944(17) 0.14431(13) 0.0455(9) Uani 1 1 d .
C9 C 0.53211(15) 0.38287(18) 0.11303(14) 0.0517(10) Uani 1 1 d .
C12 C 0.45387(15) 0.46499(17) 0.15266(13) 0.0497(10) Uani 1 1 d .
H12 H 0.4285 0.4918 0.1659 0.060 Uiso 1 1 calc R
C11 C 0.49081(17) 0.48993(18) 0.12153(14) 0.0568(11) Uani 1 1 d .
C10 C 0.52899(16) 0.44798(19) 0.10259(15) 0.0617(11) Uani 1 1 d .
H10 H 0.5535 0.4651 0.0819 0.074 Uiso 1 1 calc R
O3 O 0.42181(9) 0.36989(11) 0.19242(8) 0.0449(6) Uani 1 1 d .
O4 O 0.49081(9) 0.29714(11) 0.15723(9) 0.0506(7) Uani 1 1 d .
O5 O 0.39120(10) 0.36954(11) 0.28493(8) 0.0470(6) Uani 1 1 d .
O6 O 0.41655(11) 0.29146(12) 0.34905(9) 0.0557(7) Uani 1 1 d .
C13 C 0.40961(15) 0.39776(17) 0.32346(13) 0.0449(9) Uani 1 1 d .
C18 C 0.41533(15) 0.46353(17) 0.32966(13) 0.0497(10) Uani 1 1 d .
H18 H 0.4063 0.4920 0.3059 0.060 Uiso 1 1 calc R
C15 C 0.44336(17) 0.37563(19) 0.40240(14) 0.0601(11) Uani 1 1 d .
C14 C 0.42339(15) 0.35365(18) 0.35909(13) 0.0506(10) Uani 1 1 d .
C17 C 0.43474(17) 0.48656(19) 0.37180(15) 0.0610(11) Uani 1 1 d .
C16 C 0.44793(18) 0.4413(2) 0.40661(15) 0.0695(13) Uani 1 1 d .
H16 H 0.4608 0.4573 0.4348 0.083 Uiso 1 1 calc R
O7 O 0.37042(9) 0.27416(11) 0.22654(8) 0.0424(6) Uani 1 1 d .
O8 O 0.38296(10) 0.25777(11) 0.14241(8) 0.0485(6) Uani 1 1 d .
O9 O 0.46011(10) 0.27519(11) 0.25766(9) 0.0536(7) Uani 1 1 d .
O10 O 0.26568(10) 0.26026(12) 0.23249(9) 0.0552(7) Uani 1 1 d .
O11 O 0.28852(10) 0.36672(11) 0.26206(9) 0.0525(7) Uani 1 1 d .
O12 O 0.31457(11) 0.27167(12) 0.30575(9) 0.0569(7) Uani 1 1 d .
O16 O 0.34966(10) 0.46474(11) 0.22324(9) 0.0516(7) Uani 1 1 d .
O13 O 0.31793(10) 0.16897(11) 0.18158(9) 0.0574(7) Uani 1 1 d .
O14 O 0.45406(11) 0.18980(11) 0.18949(9) 0.0618(8) Uani 1 1 d .
O15 O 0.39625(11) 0.18683(12) 0.30088(9) 0.0632(8) Uani 1 1 d .
O17 O 0.22278(12) 0.30159(14) 0.30135(11) 0.0755(9) Uani 1 1 d .
C19 C 0.1907(2) 0.2691(2) 0.05879(18) 0.0788(15) Uani 1 1 d .
C20 C 0.2326(2) 0.2275(3) 0.03500(19) 0.110(2) Uani 1 1 d .
H20A H 0.2559 0.2100 0.0582 0.165 Uiso 1 1 calc R
H20B H 0.2524 0.2535 0.0135 0.165 Uiso 1 1 calc R
H20C H 0.2157 0.1929 0.0184 0.165 Uiso 1 1 calc R
C21 C 0.1601(2) 0.2296(3) 0.0948(2) 0.121(2) Uani 1 1 d .
H21A H 0.1843 0.2108 0.1167 0.182 Uiso 1 1 calc R
H21B H 0.1409 0.1960 0.0792 0.182 Uiso 1 1 calc R
H21C H 0.1359 0.2572 0.1110 0.182 Uiso 1 1 calc R
C22 C 0.1516(2) 0.2933(3) 0.0206(2) 0.126(2) Uani 1 1 d .
H22A H 0.1356 0.2568 0.0054 0.190 Uiso 1 1 calc R
H22B H 0.1703 0.3186 -0.0021 0.190 Uiso 1 1 calc R
H22C H 0.1247 0.3192 0.0348 0.190 Uiso 1 1 calc R
C23 C 0.2129(3) 0.5121(2) 0.0810(2) 0.0968(18) Uani 1 1 d .
C24 C 0.2434(3) 0.5636(3) 0.1049(3) 0.174(4) Uani 1 1 d .
H24A H 0.2792 0.5629 0.0940 0.260 Uiso 1 1 calc R
H24B H 0.2427 0.5563 0.1380 0.260 Uiso 1 1 calc R
H24C H 0.2280 0.6049 0.0980 0.260 Uiso 1 1 calc R
C25 C 0.2138(4) 0.5202(3) 0.0297(3) 0.222(5) Uani 1 1 d .
H25A H 0.1961 0.5595 0.0214 0.333 Uiso 1 1 calc R
H25B H 0.1963 0.4843 0.0153 0.333 Uiso 1 1 calc R
H25C H 0.2497 0.5220 0.0191 0.333 Uiso 1 1 calc R
C27 C 0.57364(17) 0.3377(2) 0.09183(16) 0.0646(12) Uani 1 1 d .
C28 C 0.5454(2) 0.2850(2) 0.06350(19) 0.0951(18) Uani 1 1 d .
H28A H 0.5711 0.2562 0.0503 0.143 Uiso 1 1 calc R
H28B H 0.5253 0.3046 0.0389 0.143 Uiso 1 1 calc R
H28C H 0.5223 0.2611 0.0837 0.143 Uiso 1 1 calc R
C29 C 0.60700(18) 0.3078(2) 0.13128(19) 0.0922(16) Uani 1 1 d .
H29A H 0.6234 0.3416 0.1490 0.138 Uiso 1 1 calc R
H29B H 0.6336 0.2805 0.1180 0.138 Uiso 1 1 calc R
H29C H 0.5847 0.2828 0.1514 0.138 Uiso 1 1 calc R
C30 C 0.6110(2) 0.3740(2) 0.05852(19) 0.0974(18) Uani 1 1 d .
H30A H 0.6283 0.4082 0.0752 0.146 Uiso 1 1 calc R
H30B H 0.5911 0.3919 0.0331 0.146 Uiso 1 1 calc R
H30C H 0.6369 0.3446 0.0465 0.146 Uiso 1 1 calc R
C31 C 0.4907(2) 0.5613(2) 0.10786(18) 0.0771(14) Uani 1 1 d .
C33 C 0.5433(3) 0.5908(3) 0.1206(3) 0.184(4) Uani 1 1 d .
H33A H 0.5460 0.6330 0.1069 0.276 Uiso 1 1 calc R
H33B H 0.5712 0.5639 0.1090 0.276 Uiso 1 1 calc R
H33C H 0.5460 0.5942 0.1540 0.276 Uiso 1 1 calc R
C32 C 0.4874(5) 0.5686(3) 0.0572(3) 0.224(5) Uani 1 1 d .
H32A H 0.4510 0.5695 0.0478 0.336 Uiso 1 1 calc R
H32B H 0.5048 0.5330 0.0423 0.336 Uiso 1 1 calc R
H32C H 0.5041 0.6082 0.0480 0.336 Uiso 1 1 calc R
C34 C 0.4513(4) 0.5990(3) 0.1327(4) 0.221(5) Uani 1 1 d .
H34A H 0.4563 0.6440 0.1258 0.331 Uiso 1 1 calc R
H34B H 0.4550 0.5921 0.1657 0.331 Uiso 1 1 calc R
H34C H 0.4167 0.5860 0.1229 0.331 Uiso 1 1 calc R
C35 C 0.4595(2) 0.3284(2) 0.44126(16) 0.0819(15) Uani 1 1 d .
C37 C 0.5040(2) 0.2839(3) 0.42236(19) 0.110(2) Uani 1 1 d .
H37A H 0.5155 0.2553 0.4467 0.165 Uiso 1 1 calc R
H37B H 0.5332 0.3100 0.4122 0.165 Uiso 1 1 calc R
H37C H 0.4909 0.2591 0.3965 0.165 Uiso 1 1 calc R
C38 C 0.4805(3) 0.3634(2) 0.48395(17) 0.133(3) Uani 1 1 d .
H38A H 0.4545 0.3935 0.4950 0.200 Uiso 1 1 calc R
H38B H 0.5121 0.3863 0.4758 0.200 Uiso 1 1 calc R
H38C H 0.4882 0.3327 0.5081 0.200 Uiso 1 1 calc R
C36 C 0.4117(3) 0.2876(3) 0.45565(19) 0.125(2) Uani 1 1 d .
H36A H 0.3837 0.3156 0.4657 0.188 Uiso 1 1 calc R
H36B H 0.4215 0.2594 0.4808 0.188 Uiso 1 1 calc R
H36C H 0.4001 0.2624 0.4295 0.188 Uiso 1 1 calc R
C39 C 0.4428(2) 0.5585(2) 0.38183(17) 0.0766(14) Uani 1 1 d .
C42 C 0.4297(3) 0.6009(2) 0.3397(2) 0.119(2) Uani 1 1 d .
H42A H 0.4484 0.5854 0.3128 0.178 Uiso 1 1 calc R
H42B H 0.4399 0.6446 0.3461 0.178 Uiso 1 1 calc R
H42C H 0.3924 0.5993 0.3338 0.178 Uiso 1 1 calc R
C41 C 0.5008(2) 0.5708(2) 0.3937(2) 0.108(2) Uani 1 1 d .
H41A H 0.5102 0.5466 0.4210 0.162 Uiso 1 1 calc R
H41B H 0.5060 0.6160 0.3995 0.162 Uiso 1 1 calc R
H41C H 0.5225 0.5575 0.3680 0.162 Uiso 1 1 calc R
C40 C 0.4086(3) 0.5783(3) 0.4239(2) 0.130(2) Uani 1 1 d .
H40A H 0.3721 0.5706 0.4167 0.196 Uiso 1 1 calc R
H40B H 0.4138 0.6233 0.4304 0.196 Uiso 1 1 calc R
H40C H 0.4185 0.5532 0.4507 0.196 Uiso 1 1 calc R
N1 N 0.27962(15) 0.04399(19) 0.30252(14) 0.0757(11) Uani 1 1 d .
C45 C 0.24243(18) -0.0041(2) 0.32355(17) 0.0753(14) Uani 1 1 d .
H45A H 0.2120 0.0193 0.3351 0.090 Uiso 1 1 calc R
H45B H 0.2302 -0.0323 0.2988 0.090 Uiso 1 1 calc R
C46 C 0.2627(2) -0.0454(2) 0.36228(18) 0.0861(15) Uani 1 1 d .
H46A H 0.2822 -0.0189 0.3843 0.103 Uiso 1 1 calc R
H46B H 0.2867 -0.0775 0.3497 0.103 Uiso 1 1 calc R
C47 C 0.2176(2) -0.0793(3) 0.3876(2) 0.0988(17) Uani 1 1 d .
H47A H 0.1966 -0.0472 0.4038 0.119 Uiso 1 1 calc R
H47B H 0.1952 -0.1002 0.3647 0.119 Uiso 1 1 calc R
C48 C 0.2360(3) -0.1289(3) 0.4222(2) 0.135(2) Uani 1 1 d .
H48A H 0.2575 -0.1604 0.4066 0.203 Uiso 1 1 calc R
H48B H 0.2061 -0.1498 0.4360 0.203 Uiso 1 1 calc R
H48C H 0.2563 -0.1081 0.4462 0.203 Uiso 1 1 calc R
C51 C 0.1823(2) 0.1323(2) 0.21853(18) 0.0834(15) Uani 1 1 d .
H51A H 0.1711 0.0941 0.2016 0.100 Uiso 1 1 calc R
H51B H 0.2090 0.1539 0.2000 0.100 Uiso 1 1 calc R
C50 C 0.2056(2) 0.1125(2) 0.26506(18) 0.0889(16) Uani 1 1 d .
H50A H 0.2138 0.1507 0.2832 0.107 Uiso 1 1 calc R
H50B H 0.1799 0.0873 0.2824 0.107 Uiso 1 1 calc R
C49 C 0.2544(2) 0.0735(3) 0.25838(17) 0.0875(15) Uani 1 1 d .
H49A H 0.2805 0.1008 0.2434 0.105 Uiso 1 1 calc R
H49B H 0.2464 0.0386 0.2369 0.105 Uiso 1 1 calc R
C52 C 0.1356(2) 0.1771(3) 0.2250(2) 0.129(2) Uani 1 1 d .
H52A H 0.1073 0.1541 0.2398 0.193 Uiso 1 1 calc R
H52B H 0.1241 0.1926 0.1950 0.193 Uiso 1 1 calc R
H52C H 0.1458 0.2130 0.2441 0.193 Uiso 1 1 calc R
C53 C 0.3295(2) 0.0104(4) 0.2871(3) 0.149(3) Uani 1 1 d .
H53A H 0.3565 0.0436 0.2882 0.178 Uiso 1 1 calc R
H53B H 0.3378 -0.0193 0.3123 0.178 Uiso 1 1 calc R
C57 C 0.2951(3) 0.0972(3) 0.3370(2) 0.118(2) Uani 1 1 d .
H57A H 0.3249 0.0814 0.3549 0.141 Uiso 1 1 calc R
H57B H 0.3077 0.1336 0.3188 0.141 Uiso 1 1 calc R
C58 C 0.2565(4) 0.1219(4) 0.3701(2) 0.171(4) Uani 1 1 d .
H58A H 0.2425 0.0866 0.3886 0.205 Uiso 1 1 calc R
H58B H 0.2275 0.1417 0.3534 0.205 Uiso 1 1 calc R
C43 C 0.39126(19) 0.2191(2) 0.10174(15) 0.0758(14) Uani 1 1 d .
H43A H 0.3959 0.1749 0.1108 0.114 Uiso 1 1 calc R
H43B H 0.4222 0.2339 0.0857 0.114 Uiso 1 1 calc R
H43C H 0.3613 0.2227 0.0815 0.114 Uiso 1 1 calc R
C44 C 0.5084(2) 0.2476(3) 0.2739(2) 0.0993(18) Uani 1 1 d .
H44A H 0.5058 0.2014 0.2731 0.149 Uiso 1 1 calc R
H44B H 0.5149 0.2615 0.3054 0.149 Uiso 1 1 calc R
H44C H 0.5368 0.2614 0.2541 0.149 Uiso 1 1 calc R
C61 C 0.3839(4) 0.3847(5) 0.0497(3) 0.203(4) Uani 1 1 d .
H61A H 0.3819 0.4029 0.0805 0.305 Uiso 1 1 calc R
H61B H 0.4193 0.3703 0.0438 0.305 Uiso 1 1 calc R
H61C H 0.3601 0.3488 0.0474 0.305 Uiso 1 1 calc R
C62 C 0.3697(6) 0.4327(6) 0.0160(6) 0.225(6) Uani 1 1 d .
N2 N 0.3586(7) 0.4727(6) -0.0091(8) 0.427(13) Uani 1 1 d .
C26 C 0.1549(3) 0.5209(4) 0.0958(4) 0.242(6) Uani 1 1 d .
H26A H 0.1526 0.5220 0.1293 0.363 Uiso 1 1 calc R
H26B H 0.1342 0.4856 0.0841 0.363 Uiso 1 1 calc R
H26C H 0.1416 0.5607 0.0833 0.363 Uiso 1 1 calc R
C59 C 0.2824(9) 0.1715(6) 0.4022(3) 0.329(11) Uani 1 1 d .
H59A H 0.3148 0.1832 0.3863 0.394 Uiso 1 1 calc R
H59B H 0.2599 0.2092 0.4000 0.394 Uiso 1 1 calc R
C60 C 0.2921(8) 0.1692(9) 0.4350(5) 0.376(12) Uani 1 1 d .
H60B H 0.2608 0.1665 0.4537 0.565 Uiso 1 1 calc R
H60C H 0.3116 0.2072 0.4434 0.565 Uiso 1 1 calc R
H60A H 0.3135 0.1316 0.4402 0.565 Uiso 1 1 calc R
C55 C 0.4009(6) -0.0419(8) 0.2456(5) 0.374(12) Uani 1 1 d .
H55A H 0.4174 -0.0555 0.2746 0.448 Uiso 1 1 calc R
H55B H 0.4225 -0.0100 0.2299 0.448 Uiso 1 1 calc R
C54 C 0.3384(5) -0.0189(7) 0.2523(4) 0.358(12) Uani 1 1 d .
H54A H 0.3285 0.0076 0.2258 0.429 Uiso 1 1 calc R
H54B H 0.3162 -0.0571 0.2519 0.429 Uiso 1 1 calc R
C56 C 0.3804(8) -0.1139(10) 0.2054(6) 0.488(17) Uani 1 1 d .
H56A H 0.3696 -0.1498 0.2243 0.732 Uiso 1 1 calc R
H56B H 0.4098 -0.1264 0.1863 0.732 Uiso 1 1 calc R
H56C H 0.3516 -0.1009 0.1857 0.732 Uiso 1 1 calc R

loop_
_atom_site_aniso_label
_atom_site_aniso_U_11
_atom_site_aniso_U_22
_atom_site_aniso_U_33
_atom_site_aniso_U_23
_atom_site_aniso_U_13
_atom_site_aniso_U_12
V1 0.0514(4) 0.0358(4) 0.0506(4) -0.0051(3) -0.0028(3) -0.0044(3)
V2 0.0490(4) 0.0352(4) 0.0579(4) -0.0021(3) 0.0044(3) 0.0033(3)
V3 0.0620(5) 0.0367(4) 0.0490(4) 0.0011(3) -0.0068(3) -0.0028(3)
V4 0.0440(4) 0.0331(4) 0.0449(4) -0.0049(3) -0.0017(3) 0.0009(3)
S1 0.0532(7) 0.0495(6) 0.0604(7) -0.0060(5) 0.0124(6) -0.0051(5)
C2 0.049(2) 0.045(2) 0.052(2) -0.0024(19) -0.007(2) 0.001(2)
C1 0.049(2) 0.043(2) 0.050(2) -0.0058(18) -0.001(2) 0.0012(19)
O2 0.0580(18) 0.0439(16) 0.0556(16) -0.0050(12) -0.0080(13) -0.0036(13)
O1 0.0501(16) 0.0396(15) 0.0500(15) -0.0057(11) -0.0118(13) 0.0011(12)
C6 0.069(3) 0.048(3) 0.056(3) -0.005(2) -0.011(2) 0.003(2)
C3 0.062(3) 0.058(3) 0.054(3) -0.005(2) -0.011(2) 0.001(2)
C5 0.079(3) 0.057(3) 0.066(3) -0.003(2) -0.017(3) 0.015(2)
C4 0.078(3) 0.069(3) 0.065(3) 0.000(2) -0.027(3) 0.006(3)
C7 0.041(2) 0.044(2) 0.048(2) -0.0028(18) -0.0023(19) -0.0046(18)
C8 0.044(2) 0.039(2) 0.053(2) -0.0048(18) -0.0001(19) -0.0037(18)
C9 0.045(2) 0.052(3) 0.058(3) -0.007(2) 0.006(2) -0.007(2)
C12 0.048(2) 0.039(2) 0.062(3) -0.0050(19) 0.004(2) -0.0013(19)
C11 0.063(3) 0.043(2) 0.065(3) 0.001(2) 0.006(2) -0.009(2)
C10 0.058(3) 0.051(3) 0.076(3) 0.000(2) 0.012(2) -0.010(2)
O3 0.0467(16) 0.0365(14) 0.0515(15) -0.0028(11) 0.0055(12) -0.0017(12)
O4 0.0450(16) 0.0388(15) 0.0679(18) -0.0048(12) 0.0066(13) 0.0034(12)
O5 0.0560(17) 0.0422(15) 0.0429(15) -0.0047(11) -0.0096(13) -0.0021(12)
O6 0.0694(19) 0.0464(17) 0.0514(16) 0.0011(12) -0.0109(14) -0.0041(14)
C13 0.045(2) 0.044(2) 0.045(2) -0.0043(18) -0.0007(19) -0.0052(18)
C18 0.054(3) 0.043(2) 0.053(2) 0.0028(18) -0.007(2) -0.0054(19)
C15 0.076(3) 0.051(3) 0.054(3) -0.005(2) -0.019(2) -0.004(2)
C14 0.055(3) 0.042(2) 0.054(3) -0.0029(19) -0.007(2) -0.0044(19)
C17 0.068(3) 0.050(3) 0.065(3) -0.009(2) -0.018(2) -0.007(2)
C16 0.088(3) 0.061(3) 0.059(3) -0.011(2) -0.030(3) -0.003(2)
O7 0.0458(15) 0.0369(14) 0.0444(14) -0.0032(11) -0.0013(12) -0.0023(11)
O8 0.0558(17) 0.0419(15) 0.0478(15) -0.0083(11) 0.0067(13) 0.0008(12)
O9 0.0522(17) 0.0446(16) 0.0640(18) 0.0031(13) -0.0104(14) 0.0017(13)
O10 0.0508(17) 0.0513(16) 0.0635(17) -0.0087(13) 0.0064(14) -0.0098(13)
O11 0.0510(17) 0.0450(15) 0.0614(17) -0.0085(12) 0.0078(13) 0.0022(13)
O12 0.0674(19) 0.0541(17) 0.0491(16) 0.0014(13) 0.0080(14) -0.0030(14)
O16 0.0594(17) 0.0353(14) 0.0600(17) -0.0040(12) -0.0023(14) 0.0048(12)
O13 0.0676(19) 0.0361(15) 0.0685(18) -0.0035(12) -0.0011(14) -0.0069(13)
O14 0.0706(19) 0.0379(15) 0.077(2) -0.0025(13) 0.0030(15) 0.0070(13)
O15 0.083(2) 0.0416(16) 0.0645(18) 0.0053(13) -0.0069(16) -0.0019(14)
O17 0.064(2) 0.078(2) 0.085(2) -0.0077(16) 0.0270(17) -0.0068(16)
C19 0.087(4) 0.069(3) 0.080(3) -0.007(3) -0.038(3) -0.008(3)
C20 0.155(6) 0.083(4) 0.092(4) -0.034(3) -0.042(4) 0.016(4)
C21 0.108(5) 0.109(5) 0.147(6) 0.006(4) -0.038(4) -0.053(4)
C22 0.145(6) 0.110(5) 0.125(5) -0.018(4) -0.089(5) -0.011(4)
C23 0.137(5) 0.055(3) 0.097(4) 0.002(3) -0.047(4) 0.024(3)
C24 0.267(10) 0.049(4) 0.204(8) 0.016(4) -0.091(7) 0.016(5)
C25 0.466(16) 0.091(5) 0.108(6) 0.042(4) -0.041(8) 0.051(7)
C27 0.053(3) 0.058(3) 0.083(3) -0.011(2) 0.019(2) -0.005(2)
C28 0.092(4) 0.083(4) 0.111(4) -0.046(3) 0.038(3) -0.017(3)
C29 0.059(3) 0.094(4) 0.124(5) 0.002(3) 0.013(3) 0.016(3)
C30 0.084(4) 0.095(4) 0.113(4) -0.013(3) 0.050(3) -0.005(3)
C31 0.086(4) 0.053(3) 0.092(4) 0.013(3) 0.017(3) -0.009(3)
C33 0.178(8) 0.066(4) 0.306(11) 0.027(5) -0.070(8) -0.046(5)
C32 0.472(18) 0.076(5) 0.123(6) 0.038(4) -0.040(8) 0.028(7)
C34 0.259(10) 0.055(4) 0.348(13) 0.074(6) 0.181(10) 0.050(5)
C35 0.125(5) 0.067(3) 0.053(3) -0.001(2) -0.037(3) 0.004(3)
C37 0.142(6) 0.093(4) 0.095(4) -0.002(3) -0.051(4) 0.026(4)
C38 0.238(8) 0.086(4) 0.076(4) -0.003(3) -0.086(5) 0.006(4)
C36 0.173(7) 0.124(5) 0.079(4) 0.040(4) -0.013(4) -0.027(5)
C39 0.101(4) 0.049(3) 0.080(3) -0.008(2) -0.029(3) -0.014(3)
C42 0.177(6) 0.052(3) 0.127(5) 0.001(3) -0.071(5) -0.020(3)
C41 0.121(5) 0.080(4) 0.124(5) -0.002(3) -0.046(4) -0.038(3)
C40 0.172(6) 0.082(4) 0.136(6) -0.050(4) 0.003(5) 0.003(4)
N1 0.068(3) 0.078(3) 0.081(3) 0.001(2) -0.002(2) -0.020(2)
C45 0.078(4) 0.065(3) 0.083(3) -0.003(3) -0.010(3) -0.012(3)
C46 0.096(4) 0.069(3) 0.094(4) -0.001(3) -0.016(3) 0.003(3)
C47 0.101(4) 0.093(4) 0.103(4) 0.023(3) -0.010(4) -0.003(3)
C48 0.135(6) 0.132(6) 0.140(6) 0.043(5) 0.003(5) 0.012(5)
C51 0.083(4) 0.072(3) 0.095(4) 0.012(3) -0.007(3) -0.016(3)
C50 0.089(4) 0.086(4) 0.092(4) 0.008(3) 0.005(3) -0.008(3)
C49 0.085(4) 0.098(4) 0.079(4) 0.008(3) 0.005(3) -0.007(3)
C52 0.108(5) 0.144(6) 0.135(6) 0.025(5) 0.000(4) 0.011(4)
C53 0.081(5) 0.236(9) 0.129(6) 0.031(6) 0.030(4) 0.050(5)
C57 0.134(6) 0.109(5) 0.111(5) 0.009(4) -0.028(4) -0.070(4)
C58 0.272(11) 0.145(7) 0.096(5) -0.032(5) 0.008(6) -0.060(7)
C43 0.090(4) 0.079(3) 0.059(3) -0.024(2) 0.010(3) -0.004(3)
C44 0.071(4) 0.123(5) 0.104(4) 0.016(3) -0.016(3) 0.017(3)
C61 0.270(13) 0.184(11) 0.156(9) 0.008(7) 0.034(8) -0.001(9)
C62 0.239(13) 0.130(10) 0.307(17) 0.013(10) 0.075(13) -0.030(10)
N2 0.375(18) 0.223(14) 0.68(3) 0.216(17) 0.070(19) -0.019(12)
C26 0.184(9) 0.129(7) 0.414(18) 0.054(8) 0.020(10) 0.100(7)
C59 0.72(3) 0.178(9) 0.089(7) -0.018(7) -0.037(12) -0.207(14)
C60 0.44(2) 0.46(3) 0.223(15) -0.153(18) -0.013(19) -0.21(2)
C55 0.46(2) 0.40(2) 0.260(15) 0.026(14) 0.093(15) 0.33(2)
C54 0.42(2) 0.52(2) 0.139(9) 0.058(11) 0.091(11) 0.376(19)
C56 0.60(3) 0.47(3) 0.39(2) 0.14(2) 0.18(2) 0.37(3)

loop_
_atom_type_symbol
_atom_type_description
_atom_type_scat_dispersion_real
_atom_type_scat_dispersion_imag
_atom_type_scat_source
C C 0.0033 0.0016 'International Tables Vol C Tables 4.2.6.8 and 6.1.1.4'
H H 0.0000 0.0000 'International Tables Vol C Tables 4.2.6.8 and 6.1.1.4'
N N 0.0061 0.0033 'International Tables Vol C Tables 4.2.6.8 and 6.1.1.4'
O O 0.0106 0.0060 'International Tables Vol C Tables 4.2.6.8 and 6.1.1.4'
S S 0.1246 0.1234 'International Tables Vol C Tables 4.2.6.8 and 6.1.1.4'
V V 0.3005 0.5294 'International Tables Vol C Tables 4.2.6.8 and 6.1.1.4'

loop_
_geom_angle_atom_site_label_1
_geom_angle_atom_site_label_2
_geom_angle_atom_site_label_3
_geom_angle
O13 V1 O2 98.51(12)
O13 V1 O7 108.24(12)
O2 V1 O7 153.09(11)
O13 V1 O8 98.29(12)
O2 V1 O8 96.30(11)
O7 V1 O8 77.33(10)
O13 V1 O10 98.04(12)
O2 V1 O10 94.07(11)
O7 V1 O10 85.25(10)
O8 V1 O10 159.12(10)
O13 V1 O1 173.35(12)
O2 V1 O1 75.26(10)
O7 V1 O1 77.89(9)
O8 V1 O1 80.32(9)
O10 V1 O1 84.88(9)
O13 V1 V2 97.72(10)
O2 V1 V2 135.40(9)
O7 V1 V2 39.06(7)
O8 V1 V2 40.21(7)
O10 V1 V2 124.22(8)
O1 V1 V2 85.45(7)
O14 V2 O4 97.68(12)
O14 V2 O7 111.98(12)
O4 V2 O7 150.12(10)
O14 V2 O9 95.43(12)
O4 V2 O9 104.66(11)
O7 V2 O9 76.92(10)
O14 V2 O8 95.29(12)
O4 V2 O8 97.70(11)
O7 V2 O8 76.70(10)
O9 V2 O8 153.60(11)
O14 V2 O3 173.16(12)
O4 V2 O3 75.49(9)
O7 V2 O3 74.87(9)
O9 V2 O3 85.96(9)
O8 V2 O3 86.24(9)
O14 V2 V1 98.38(10)
O4 V2 V1 135.95(9)
O7 V2 V1 38.48(7)
O9 V2 V1 114.24(8)
O8 V2 V1 40.14(7)
O3 V2 V1 87.10(6)
O14 V2 V3 98.45(10)
O4 V2 V3 142.40(8)
O7 V2 V3 38.74(7)
O9 V2 V3 40.09(8)
O8 V2 V3 114.29(7)
O3 V2 V3 86.95(6)
V1 V2 V3 74.29(2)
O15 V3 O6 98.26(12)
O15 V3 O7 108.27(12)
O6 V3 O7 153.17(11)
O15 V3 O9 99.42(13)
O6 V3 O9 95.47(11)
O7 V3 O9 76.69(10)
O15 V3 O12 97.20(13)
O6 V3 O12 96.08(11)
O7 V3 O12 84.69(10)
O9 V3 O12 158.14(11)
O15 V3 O5 173.62(12)
O6 V3 O5 75.43(10)
O7 V3 O5 77.96(9)
O9 V3 O5 80.42(10)
O12 V3 O5 84.62(10)
O15 V3 V2 98.45(10)
O6 V3 V2 133.99(9)
O7 V3 V2 39.10(7)
O9 V3 V2 39.49(7)
O12 V3 V2 123.72(8)
O5 V3 V2 85.51(6)
O16 V4 O1 107.47(12)
O16 V4 O5 106.39(11)
O1 V4 O5 145.56(10)
O16 V4 O3 104.58(12)
O1 V4 O3 88.84(10)
O5 V4 O3 88.64(10)
O16 V4 O11 100.09(12)
O1 V4 O11 83.96(10)
O5 V4 O11 84.20(10)
O3 V4 O11 155.33(10)
O16 V4 O7 175.32(11)
O1 V4 O7 73.34(9)
O5 V4 O7 73.43(9)
O3 V4 O7 70.76(9)
O11 V4 O7 84.57(9)
O17 S1 O11 111.47(16)
O17 S1 O10 110.30(17)
O11 S1 O10 108.12(15)
O17 S1 O12 110.47(18)
O11 S1 O12 107.55(15)
O10 S1 O12 108.83(15)
O2 C2 C3 124.1(3)
O2 C2 C1 114.8(3)
C3 C2 C1 121.1(4)
O1 C1 C6 125.8(3)
O1 C1 C2 114.3(3)
C6 C1 C2 119.9(4)
C2 O2 V1 124.2(2)
C1 O1 V4 140.2(2)
C1 O1 V1 111.2(2)
V4 O1 V1 105.94(11)
C5 C6 C1 119.8(4)
C4 C3 C2 116.4(4)
C4 C3 C19 123.0(4)
C2 C3 C19 120.6(4)
C6 C5 C4 118.7(4)
C6 C5 C23 121.9(4)
C4 C5 C23 119.4(4)
C3 C4 C5 124.0(4)
O3 C7 C12 126.1(3)
O3 C7 C8 113.3(3)
C12 C7 C8 120.6(3)
O4 C8 C9 123.0(3)
O4 C8 C7 115.4(3)
C9 C8 C7 121.6(3)
C10 C9 C8 115.7(4)
C10 C9 C27 123.2(4)
C8 C9 C27 121.1(3)
C7 C12 C11 119.6(4)
C12 C11 C10 118.7(4)
C12 C11 C31 121.4(4)
C10 C11 C31 119.9(4)
C9 C10 C11 123.9(4)
C7 O3 V4 137.7(2)
C7 O3 V2 111.1(2)
V4 O3 V2 110.00(11)
C8 O4 V2 124.1(2)
C13 O5 V4 141.8(2)
C13 O5 V3 111.5(2)
V4 O5 V3 106.10(10)
C14 O6 V3 123.4(2)
O5 C13 C18 125.1(3)
O5 C13 C14 113.6(3)
C18 C13 C14 121.3(3)
C13 C18 C17 119.2(4)
C16 C15 C14 115.3(4)
C16 C15 C35 123.1(4)
C14 C15 C35 121.6(4)
O6 C14 C13 115.9(3)
O6 C14 C15 123.2(3)
C13 C14 C15 120.9(3)
C18 C17 C16 118.1(4)
C18 C17 C39 123.0(4)
C16 C17 C39 118.9(4)
C15 C16 C17 125.3(4)
V1 O7 V3 141.94(13)
V1 O7 V2 102.46(11)
V3 O7 V2 102.15(11)
V1 O7 V4 100.85(10)
V3 O7 V4 100.59(9)
V2 O7 V4 104.37(10)
C43 O8 V1 120.3(2)
C43 O8 V2 121.2(2)
V1 O8 V2 99.66(11)
C44 O9 V2 120.8(3)
C44 O9 V3 122.0(3)
V2 O9 V3 100.42(11)
S1 O10 V1 128.58(15)
S1 O11 V4 125.76(15)
S1 O12 V3 129.05(15)
C20 C19 C21 110.6(5)
C20 C19 C3 109.7(4)
C21 C19 C3 109.2(4)
C20 C19 C22 108.1(4)
C21 C19 C22 108.7(5)
C3 C19 C22 110.5(4)
C25 C23 C24 111.6(6)
C25 C23 C5 111.3(5)
C24 C23 C5 113.4(4)
C25 C23 C26 106.0(7)
C24 C23 C26 106.6(6)
C5 C23 C26 107.4(5)
C9 C27 C28 108.8(3)
C9 C27 C30 111.7(4)
C28 C27 C30 107.8(4)
C9 C27 C29 109.4(4)
C28 C27 C29 110.9(4)
C30 C27 C29 108.2(4)
C34 C31 C32 113.0(7)
C34 C31 C33 105.7(6)
C32 C31 C33 104.3(6)
C34 C31 C11 113.4(4)
C32 C31 C11 110.7(4)
C33 C31 C11 109.1(4)
C38 C35 C36 108.9(5)
C38 C35 C15 111.8(4)
C36 C35 C15 109.6(4)
C38 C35 C37 108.0(5)
C36 C35 C37 110.0(5)
C15 C35 C37 108.6(4)
C42 C39 C41 106.8(4)
C42 C39 C17 112.5(4)
C41 C39 C17 109.4(4)
C42 C39 C40 109.9(5)
C41 C39 C40 108.9(4)
C17 C39 C40 109.3(4)
C45 N1 C53 109.8(5)
C45 N1 C57 112.4(4)
C53 N1 C57 107.7(5)
C45 N1 C49 109.4(4)
C53 N1 C49 106.9(4)
C57 N1 C49 110.4(4)
C46 C45 N1 117.6(4)
C45 C46 C47 111.0(4)
C48 C47 C46 113.3(5)
C50 C51 C52 111.4(5)
C49 C50 C51 111.0(4)
C50 C49 N1 117.0(4)
C54 C53 N1 129.7(9)
C58 C57 N1 120.0(5)
C57 C58 C59 109.8(10)
N2 C62 C61 177(2)
C60 C59 C58 131.0(16)
C54 C55 C56 91.8(12)
C53 C54 C55 114.9(13)

loop_
_geom_bond_atom_site_label_1
_geom_bond_atom_site_label_2
_geom_bond_distance
V1 O13 1.582(2)
V1 O2 1.863(3)
V1 O7 1.937(2)
V1 O8 1.988(2)
V1 O10 2.015(3)
V1 O1 2.242(2)
V1 V2 3.0404(9)
V2 O14 1.582(2)
V2 O4 1.839(3)
V2 O7 1.962(2)
V2 O9 1.966(3)
V2 O8 1.991(3)
V2 O3 2.244(2)
V2 V3 3.0410(9)
V3 O15 1.583(2)
V3 O6 1.872(3)
V3 O7 1.947(2)
V3 O9 1.991(3)
V3 O12 2.022(3)
V3 O5 2.236(2)
V4 O16 1.577(2)
V4 O1 1.967(2)
V4 O5 1.969(2)
V4 O3 1.981(2)
V4 O11 2.037(3)
V4 O7 2.409(2)
S1 O17 1.431(3)
S1 O11 1.499(3)
S1 O10 1.504(3)
S1 O12 1.506(3)
C2 O2 1.324(4)
C2 C3 1.410(5)
C2 C1 1.427(5)
C1 O1 1.315(4)
C1 C6 1.395(5)
C6 C5 1.380(5)
C3 C4 1.368(5)
C3 C19 1.543(6)
C5 C4 1.422(6)
C5 C23 1.532(6)
C7 O3 1.336(4)
C7 C12 1.374(5)
C7 C8 1.413(5)
C8 O4 1.344(4)
C8 C9 1.408(5)
C9 C10 1.384(5)
C9 C27 1.534(5)
C12 C11 1.392(5)
C11 C10 1.410(5)
C11 C31 1.529(5)
O5 C13 1.333(4)
O6 C14 1.331(4)
C13 C18 1.381(5)
C13 C14 1.413(5)
C18 C17 1.388(5)
C15 C16 1.371(5)
C15 C14 1.414(5)
C15 C35 1.537(6)
C17 C16 1.408(5)
C17 C39 1.531(5)
O8 C43 1.428(4)
O9 C44 1.428(5)
C19 C20 1.527(7)
C19 C21 1.528(7)
C19 C22 1.560(6)
C23 C25 1.477(8)
C23 C24 1.484(8)
C23 C26 1.544(9)
C27 C28 1.537(6)
C27 C30 1.540(6)
C27 C29 1.541(6)
C31 C34 1.452(7)
C31 C32 1.461(8)
C31 C33 1.512(8)
C35 C38 1.518(6)
C35 C36 1.532(7)
C35 C37 1.554(7)
C39 C42 1.528(6)
C39 C41 1.530(7)
C39 C40 1.539(7)
N1 C45 1.498(5)
N1 C53 1.510(7)
N1 C57 1.531(6)
N1 C49 1.543(6)
C45 C46 1.493(6)
C46 C47 1.526(7)
C47 C48 1.501(7)
C51 C50 1.514(6)
C51 C52 1.515(7)
C50 C49 1.490(6)
C53 C54 1.188(11)
C57 C58 1.455(9)
C58 C59 1.526(10)
C61 C62 1.430(15)
C62 N2 1.135(17)
C59 C60 0.973(15)
C55 C54 1.668(15)
C55 C56 1.96(3)
